data_2203851
loop_
_publ_author_name
'Huang, Yong-Qing'
'Zhang, Hui'
'Chen, Jian-Gu'
'Zou, Wei'
'Ng, Seik Weng'

_publ_section_title Poly[[diaquanickel(II)]-\m-(4-pyridysulfanyl)acetato-nickel(II)-tri-\m-(4-pyridysulfanyl)acetato]
_journal_issue 7
_journal_name_full 'Acta Crystallographica Section E'
_journal_page_first m935
_journal_page_last m936
_journal_paper_doi 10.1107/S1600536804013352
_journal_volume 60
_journal_year 2004
_chemical_formula_iupac '[Ni2 (C7 H6 N O2 S)4 (H2 O)2]'
_chemical_formula_moiety 'C28 H28 N4 Ni2 O10 S4'
_chemical_formula_sum 'C28 H28 N4 Ni2 O10 S4'
_chemical_formula_weight 826.20
_chemical_name_systematic
;
Poly[[diaquanickel(II)]-\m-(4-pyridysulfanyl)acetato-nickel(II)-tri-
\m-(4-pyridysulfanyl)acetato]
;
_space_group_IT_number 14
_symmetry_cell_setting monoclinic
_symmetry_space_group_name_Hall '-P 2yab'
_symmetry_space_group_name_H-M 'P 1 21/a 1'
_atom_sites_solution_hydrogens geom
_atom_sites_solution_primary direct
_atom_sites_solution_secondary difmap
_audit_creation_method SHELXL-97
_cell_angle_alpha 90.00
_cell_angle_beta 97.7260(10)
_cell_angle_gamma 90.00
_cell_formula_units_Z 2
_cell_length_a 15.7750(10)
_cell_length_b 5.7314(4)
_cell_length_c 16.9500(10)
_cell_measurement_reflns_used 3044
_cell_measurement_temperature 293(2)
_cell_measurement_theta_max 28.3
_cell_measurement_theta_min 2.4
_cell_volume 1518.59(17)
_computing_cell_refinement 'SAINT (Bruker, 2002)'
_computing_data_collection 'SMART (Bruker, 2002)'
_computing_data_reduction SAINT
_computing_molecular_graphics 'ORTEPII (Johnson, 1976)'
_computing_publication_material SHELXL97
_computing_structure_refinement 'SHELXL97 (Sheldrick, 1997)'
_computing_structure_solution 'SHELXS97 (Sheldrick, 1997)'
_diffrn_ambient_temperature 293(2)
_diffrn_measured_fraction_theta_full 0.98
_diffrn_measured_fraction_theta_max 0.98
_diffrn_measurement_device_type 'Bruker APEX area-detector'
_diffrn_measurement_method '\f and \w'
_diffrn_radiation_monochromator graphite
_diffrn_radiation_source 'fine-focus sealed tube'
_diffrn_radiation_type MoK\a
_diffrn_radiation_wavelength 0.71073
_diffrn_reflns_av_R_equivalents 0.029
_diffrn_reflns_av_sigmaI/netI 0.040
_diffrn_reflns_limit_h_max 19
_diffrn_reflns_limit_h_min -20
_diffrn_reflns_limit_k_max 5
_diffrn_reflns_limit_k_min -7
_diffrn_reflns_limit_l_max 22
_diffrn_reflns_limit_l_min -21
_diffrn_reflns_number 8645
_diffrn_reflns_theta_full 27.5
_diffrn_reflns_theta_max 27.5
_diffrn_reflns_theta_min 1.2
_diffrn_standards_decay_% 0
_diffrn_standards_interval_count 0
_diffrn_standards_interval_time 0
_diffrn_standards_number 0
_exptl_absorpt_coefficient_mu 1.582
_exptl_absorpt_correction_T_max 0.954
_exptl_absorpt_correction_T_min 0.791
_exptl_absorpt_correction_type multi-scan
_exptl_absorpt_process_details '(SADABS; Bruker, 2002)'
_exptl_crystal_colour 'Pale blue'
_exptl_crystal_density_diffrn 1.807
_exptl_crystal_density_method 'not measured'
_exptl_crystal_description Plate
_exptl_crystal_F_000 848
_exptl_crystal_size_max 0.19
_exptl_crystal_size_mid 0.13
_exptl_crystal_size_min 0.03
_refine_diff_density_max 0.69
_refine_diff_density_min -0.44
_refine_ls_extinction_method none
_refine_ls_goodness_of_fit_ref 1.13
_refine_ls_hydrogen_treatment mixed
_refine_ls_matrix_type full
_refine_ls_number_parameters 228
_refine_ls_number_reflns 3436
_refine_ls_number_restraints 3
_refine_ls_restrained_S_all 1.13
_refine_ls_R_factor_all 0.056
_refine_ls_R_factor_gt 0.048
_refine_ls_shift/su_max 0.001
_refine_ls_shift/su_mean 0.000
_refine_ls_structure_factor_coef Fsqd
_refine_ls_weighting_details 'calc w = 1/[\s^2^(Fo^2^)+(0.0641P)^2^+0.8297P] where P = (Fo^2^+2Fc^2^)/3'
_refine_ls_weighting_scheme calc
_refine_ls_wR_factor_gt 0.118
_refine_ls_wR_factor_ref 0.123
_reflns_number_gt 3052
_reflns_number_total 3436
_reflns_threshold_expression I>2\s(I)
_cod_data_source_file bt6464.cif
_cod_data_source_block I
_cod_depositor_comments
;
The following automatic conversions were performed:
'_symmetry_cell_setting' value 'Monoclinic' changed to 'monoclinic'
according to '/home/saulius/struct/CIF-dictionaries/cif_core.dic'
dictionary named 'cif_core.dic' version 2.4.1 from
2010-06-29.

'_exptl_absorpt_correction_type' value 'Multi-scan' changed
to 'multi-scan' according to
'/home/saulius/struct/CIF-dictionaries/cif_core.dic' dictionary named
'cif_core.dic' version 2.4.1 from 2010-06-29.

Automatic conversion script
Id: cif_fix_enum 1527 2010-12-29 10:47:43Z saulius 

The following automatic conversions were performed:

'_symmetry_cell_setting' value 'Monoclinic' changed to 'monoclinic'
according to /home/saulius/struct/CIF-dictionaries/cif_core.dic
dictionary named 'cif_core.dic' version 2.4.1 from
2010-06-29.

'_exptl_absorpt_correction_type' value 'Multi-scan'
changed to 'multi-scan' according to
/home/saulius/struct/CIF-dictionaries/cif_core.dic dictionary named
'cif_core.dic' version 2.4.1 from 2010-06-29.

Automatic conversion script
Id: cif_fix_values 1715 2011-07-08 13:25:40Z adriana 
;
_cod_original_cell_volume 1518.6(2)
_cod_original_sg_symbol_Hall '-P 2ya'
_cod_original_sg_symbol_H-M 'P 21/a'
_cod_database_code 2203851
_cod_database_fobs_code 2203851

loop_
_symmetry_equiv_pos_as_xyz
'x, y, z'
'-x+1/2, y+1/2, -z'
'-x, -y, -z'
'x-1/2, -y-1/2, z'

loop_
_atom_site_label
_atom_site_fract_x
_atom_site_fract_y
_atom_site_fract_z
_atom_site_U_iso_or_equiv
_atom_site_adp_type
_atom_site_calc_flag
_atom_site_refinement_flags
_atom_site_occupancy
_atom_site_type_symbol
Ni1 0.5000 0.5000 0.5000 0.0135(2) Uani d S 1 Ni
Ni2 0.5000 0.5000 1.0000 0.0133(2) Uani d S 1 Ni
S1 0.26539(5) 0.2913(2) 0.65254(5) 0.0222(2) Uani d . 1 S
S2 0.62588(5) 1.08210(10) 0.82686(4) 0.0179(2) Uani d . 1 S
O1 0.41360(10) 0.3410(4) 0.56610(10) 0.0187(5) Uani d . 1 O
O2 0.37750(10) 0.6599(4) 0.49930(10) 0.0162(5) Uani d . 1 O
O3 0.57900(10) 0.7346(4) 0.94970(10) 0.0164(5) Uani d . 1 O
O4 0.6920(2) 0.5073(4) 0.93990(10) 0.0224(5) Uani d . 1 O
O1w 0.4158(2) 0.7740(4) 0.99940(10) 0.0175(5) Uani d D 1 O
N1 0.4356(2) 0.4287(5) 0.88550(10) 0.0144(5) Uani d . 1 N
N2 0.5423(2) 0.6867(4) 0.5996(2) 0.0155(5) Uani d . 1 N
C1 0.3620(2) 0.5023(5) 0.5469(2) 0.0157(6) Uani d . 1 C
C2 0.2792(2) 0.5177(6) 0.5830(2) 0.0194(7) Uani d . 1 C
C3 0.3355(2) 0.3564(5) 0.7382(2) 0.0160(6) Uani d . 1 C
C4 0.3838(2) 0.5570(6) 0.7535(2) 0.0177(6) Uani d . 1 C
C5 0.4321(2) 0.5854(6) 0.8266(2) 0.0177(6) Uani d . 1 C
C6 0.3901(2) 0.2322(5) 0.8698(2) 0.0195(7) Uani d . 1 C
C7 0.3401(2) 0.1916(6) 0.7986(2) 0.0208(7) Uani d . 1 C
C8 0.6512(2) 0.6922(5) 0.9292(2) 0.0150(6) Uani d . 1 C
C9 0.6951(2) 0.8906(6) 0.8899(2) 0.0175(6) Uani d . 1 C
C10 0.5936(2) 0.9147(5) 0.7429(2) 0.0147(6) Uani d . 1 C
C11 0.5346(2) 1.0146(5) 0.6843(2) 0.0182(7) Uani d . 1 C
C12 0.5112(2) 0.8971(5) 0.6144(2) 0.0169(6) Uani d . 1 C
C13 0.5964(2) 0.5885(6) 0.6573(2) 0.0164(6) Uani d . 1 C
C14 0.6230(2) 0.6933(6) 0.7288(2) 0.0176(6) Uani d . 1 C
H1w1 0.374(2) 0.707(6) 1.018(2) 0.050(10) Uiso d D 1 H
H1w2 0.429(2) 0.899(4) 1.025(2) 0.050(10) Uiso d D 1 H
H2a 0.2316 0.5130 0.5404 0.023 Uiso calc R 1 H
H2b 0.2774 0.6671 0.6097 0.023 Uiso calc R 1 H
H4 0.3836 0.6715 0.7146 0.021 Uiso calc R 1 H
H5 0.4642 0.7213 0.8356 0.021 Uiso calc R 1 H
H6 0.3926 0.1183 0.9091 0.023 Uiso calc R 1 H
H7 0.3093 0.0534 0.7907 0.025 Uiso calc R 1 H
H9a 0.7359 0.8227 0.8585 0.021 Uiso calc R 1 H
H9b 0.7272 0.9834 0.9316 0.021 Uiso calc R 1 H
H11 0.5111 1.1601 0.6924 0.022 Uiso calc R 1 H
H12 0.4720 0.9666 0.5755 0.020 Uiso calc R 1 H
H13 0.6172 0.4403 0.6485 0.020 Uiso calc R 1 H
H14 0.6604 0.6168 0.7674 0.021 Uiso calc R 1 H

loop_
_atom_site_aniso_label
_atom_site_aniso_U_11
_atom_site_aniso_U_22
_atom_site_aniso_U_33
_atom_site_aniso_U_12
_atom_site_aniso_U_13
_atom_site_aniso_U_23
Ni1 0.0144(3) 0.0143(3) 0.0116(3) 0.0022(2) 0.0011(2) -0.0008(2)
Ni2 0.0163(3) 0.0125(3) 0.0110(3) 0.0008(2) 0.0022(2) 0.0002(2)
S1 0.0197(4) 0.0319(5) 0.0144(4) -0.0109(3) 0.0009(3) -0.0005(3)
S2 0.0257(4) 0.0157(4) 0.0122(3) -0.0017(3) 0.0018(3) -0.0020(3)
O1 0.0180(10) 0.0180(10) 0.0210(10) 0.0030(10) 0.0040(10) 0.0010(10)
O2 0.0180(10) 0.0190(10) 0.0120(10) 0.0020(10) 0.0010(10) 0.0030(10)
O3 0.0180(10) 0.0160(10) 0.0160(10) -0.0020(10) 0.0050(10) 0.0020(10)
O4 0.0220(10) 0.0210(10) 0.0250(10) 0.0030(10) 0.0030(10) -0.0010(10)
O1w 0.0200(10) 0.0160(10) 0.0170(10) 0.0030(10) 0.0040(10) -0.0010(10)
N1 0.0170(10) 0.0130(10) 0.0130(10) 0.0020(10) 0.0010(10) 0.0010(10)
N2 0.0150(10) 0.0160(10) 0.0150(10) 0.0000(10) 0.0000(10) -0.0020(10)
C1 0.016(2) 0.020(2) 0.0110(10) 0.0000(10) -0.0030(10) -0.0040(10)
C2 0.015(2) 0.029(2) 0.014(2) 0.0020(10) 0.0000(10) 0.0000(10)
C3 0.015(2) 0.019(2) 0.0150(10) 0.000(10) 0.0030(10) -0.0010(10)
C4 0.022(2) 0.018(2) 0.0140(10) -0.0030(10) 0.0050(10) 0.0020(10)
C5 0.019(2) 0.017(2) 0.017(2) -0.0030(10) 0.0040(10) -0.0010(10)
C6 0.027(2) 0.015(2) 0.0160(10) -0.0010(10) 0.0020(10) 0.0010(10)
C7 0.025(2) 0.017(2) 0.021(2) -0.0060(10) 0.0020(10) -0.0030(10)
C8 0.017(2) 0.018(2) 0.0090(10) -0.0020(10) -0.0020(10) -0.0050(10)
C9 0.020(2) 0.022(2) 0.0110(10) -0.0030(10) 0.0020(10) -0.0030(10)
C10 0.017(2) 0.016(2) 0.0120(10) -0.0030(10) 0.0060(10) -0.0020(10)
C11 0.024(2) 0.011(2) 0.020(2) 0.0020(10) 0.0040(10) 0.0000(10)
C12 0.018(2) 0.016(2) 0.0160(10) 0.0010(10) -0.0010(10) 0.0020(10)
C13 0.016(2) 0.017(2) 0.0170(10) 0.0040(10) 0.0030(10) -0.0020(10)
C14 0.019(2) 0.018(2) 0.0160(10) 0.0020(10) 0.0010(10) -0.0010(10)

loop_
_atom_type_symbol
_atom_type_description
_atom_type_scat_dispersion_real
_atom_type_scat_dispersion_imag
_atom_type_scat_source
C C 0.0033 0.0016 'International Tables Vol C Tables 4.2.6.8 and 6.1.1.4'
H H 0.0000 0.0000 'International Tables Vol C Tables 4.2.6.8 and 6.1.1.4'
N N 0.0061 0.0033 'International Tables Vol C Tables 4.2.6.8 and 6.1.1.4'
O O 0.0106 0.0060 'International Tables Vol C Tables 4.2.6.8 and 6.1.1.4'
S S 0.1246 0.1234 'International Tables Vol C Tables 4.2.6.8 and 6.1.1.4'
Ni Ni 0.3393 1.1124 'International Tables Vol C Tables 4.2.6.8 and 6.1.1.4'

loop_
_geom_angle_atom_site_label_1
_geom_angle_atom_site_label_2
_geom_angle_atom_site_label_3
_geom_angle_site_symmetry_1
_geom_angle_site_symmetry_3
_geom_angle
_geom_angle_publ_flag
N2 Ni1 N2 . 3_666 180 no
N2 Ni1 O1 . . 87.08(9) yes
N2 Ni1 O1 . 3_666 92.92(9) yes
N2 Ni1 O2 . . 88.52(9) yes
N2 Ni1 O2 . 3_666 91.48(9) yes
N2 Ni1 O1 3_666 . 92.92(9) no
N2 Ni1 O1 3_666 3_666 87.08(9) no
N2 Ni1 O2 3_666 . 91.48(9) no
N2 Ni1 O2 3_666 3_666 88.52(9) no
O1 Ni1 O1 . 3_666 180 no
O1 Ni1 O2 . . 62.27(8) yes
O1 Ni1 O2 . 3_666 117.73(8) yes
O1 Ni1 O2 3_666 . 117.73(8) no
O1 Ni1 O2 3_666 3_666 62.27(8) no
O2 Ni1 O2 . 3_666 180 no
N1 Ni2 N1 . 3_667 180 no
N1 Ni2 O3 . . 89.37(9) yes
N1 Ni2 O3 . 3_667 90.63(9) yes
N1 Ni2 O1w . . 85.00(9) yes
N1 Ni2 O1w . 3_667 95.00(9) yes
N1 Ni2 O3 3_667 . 90.63(9) no
N1 Ni2 O3 3_667 3_667 89.37(9) no
N1 Ni2 O1w 3_667 . 95.00(9) no
N1 Ni2 O1w 3_667 3_667 85.00(9) no
O3 Ni2 O3 . 3_667 180 no
O3 Ni2 O1w . . 85.81(9) yes
O3 Ni2 O1w . 3_667 94.19(9) yes
O3 Ni2 O1w 3_667 . 94.19(9) no
O3 Ni2 O1w 3_667 3_667 85.81(9) no
O1w Ni2 O1w . 3_667 180 no
C3 S1 C2 . . 105.9(2) no
C10 S2 C9 . . 103.8(2) no
C1 O1 Ni1 . . 89.2(2) no
C1 O2 Ni1 . . 86.7(2) no
C8 O3 Ni2 . . 126.8(2) no
C5 N1 C6 . . 116.5(3) no
C5 N1 Ni2 . . 121.6(2) no
C6 N1 Ni2 . . 121.6(2) no
C13 N2 C12 . . 117.3(3) no
C13 N2 Ni1 . . 119.5(2) no
C12 N2 Ni1 . . 122.8(2) no
O1 C1 O2 . . 121.7(3) no
O1 C1 C2 . . 120.4(3) no
O2 C1 C2 . . 118.0(3) no
C1 C2 S1 . . 114.3(2) no
C4 C3 C7 . . 117.0(3) no
C4 C3 S1 . . 127.2(2) no
C7 C3 S1 . . 115.7(2) no
C5 C4 C3 . . 119.4(3) no
N1 C5 C4 . . 123.7(3) no
N1 C6 C7 . . 123.1(3) no
C6 C7 C3 . . 120.1(3) no
O4 C8 O3 . . 126.5(3) no
O4 C8 C9 . . 116.3(3) no
O3 C8 C9 . . 117.2(3) no
C8 C9 S2 . . 116.0(2) no
C14 C10 C11 . . 117.6(3) no
C14 C10 S2 . . 125.5(2) no
C11 C10 S2 . . 117.0(2) no
C12 C11 C10 . . 119.5(3) no
N2 C12 C11 . . 122.8(3) no
N2 C13 C14 . . 123.7(3) no
C13 C14 C10 . . 119.1(3) no
Ni2 O1w H1w1 . . 100(3) no
Ni2 O1w H1w2 . . 122(3) no
H1w1 O1w H1w2 . . 109(2) no
C1 C2 H2a . . 108.7 no
S1 C2 H2a . . 108.7 no
C1 C2 H2b . . 108.7 no
S1 C2 H2b . . 108.7 no
H2a C2 H2b . . 107.6 no
C5 C4 H4 . . 120.3 no
C3 C4 H4 . . 120.3 no
N1 C5 H5 . . 118.1 no
C4 C5 H5 . . 118.1 no
N1 C6 H6 . . 118.4 no
C7 C6 H6 . . 118.4 no
C6 C7 H7 . . 119.9 no
C3 C7 H7 . . 119.9 no
C8 C9 H9a . . 108.3 no
S2 C9 H9a . . 108.3 no
C8 C9 H9b . . 108.3 no
S2 C9 H9b . . 108.3 no
H9a C9 H9b . . 107.4 no
C12 C11 H11 . . 120.3 no
C10 C11 H11 . . 120.3 no
N2 C12 H12 . . 118.6 no
C11 C12 H12 . . 118.6 no
N2 C13 H13 . . 118.2 no
C14 C13 H13 . . 118.2 no
C13 C14 H14 . . 120.5 no
C10 C14 H14 . . 120.5 no

loop_
_geom_bond_atom_site_label_1
_geom_bond_atom_site_label_2
_geom_bond_site_symmetry_2
_geom_bond_distance
_geom_bond_publ_flag
Ni1 N2 . 2.035(2) yes
Ni1 N2 3_666 2.035(2) no
Ni1 O1 . 2.086(2) yes
Ni1 O1 3_666 2.086(2) no
Ni1 O2 . 2.138(2) yes
Ni1 O2 3_666 2.138(2) no
Ni2 N1 . 2.106(2) yes
Ni2 N1 3_667 2.106(2) no
Ni2 O3 . 2.091(2) yes
Ni2 O3 3_667 2.091(2) no
Ni2 O1w . 2.057(2) yes
Ni2 O1w 3_667 2.057(2) no
S1 C3 . 1.743(3) no
S1 C2 . 1.786(3) no
S2 C10 . 1.736(3) no
S2 C9 . 1.797(3) no
O1 C1 . 1.246(4) no
O2 C1 . 1.256(4) no
O3 C8 . 1.259(4) no
O4 C8 . 1.241(4) no
N1 C5 . 1.340(4) no
N1 C6 . 1.343(4) no
N2 C13 . 1.333(4) no
N2 C12 . 1.338(4) no
C1 C2 . 1.518(4) no
C3 C4 . 1.385(4) no
C3 C7 . 1.388(4) no
C4 C5 . 1.374(4) no
C6 C7 . 1.369(4) no
C8 C9 . 1.529(4) no
C10 C14 . 1.383(4) no
C10 C11 . 1.390(4) no
C11 C12 . 1.369(4) no
C13 C14 . 1.366(4) no
O1w H1w1 . 0.850(10) no
O1w H1w2 . 0.850(10) no
C2 H2a . 0.97 no
C2 H2b . 0.97 no
C4 H4 . 0.93 no
C5 H5 . 0.93 no
C6 H6 . 0.93 no
C7 H7 . 0.93 no
C9 H9a . 0.97 no
C9 H9b . 0.97 no
C11 H11 . 0.93 no
C12 H12 . 0.93 no
C13 H13 . 0.93 no
C14 H14 . 0.93 no

loop_
_geom_hbond_atom_site_label_D
_geom_hbond_atom_site_label_H
_geom_hbond_atom_site_label_A
_geom_hbond_site_symmetry_A
_geom_hbond_distance_DH
_geom_hbond_distance_HA
_geom_hbond_distance_DA
_geom_hbond_angle_DHA
_geom_hbond_publ_flag
O1w H1w2 O3 3_677 0.850(10) 2.15(2) 2.943(3) 155(4) yes
O1w H1w1 O4 3_667 0.850(10) 1.82(2) 2.648(3) 163(4) yes

loop_
_geom_torsion_atom_site_label_1
_geom_torsion_atom_site_label_2
_geom_torsion_atom_site_label_3
_geom_torsion_atom_site_label_4
_geom_torsion_site_symmetry_1
_geom_torsion
_geom_torsion_publ_flag
N2 Ni1 O1 C1 . 87.4(2) no
N2 Ni1 O1 C1 3_666 -92.6(2) no
O2 Ni1 O1 C1 . -2.4(2) no
O2 Ni1 O1 C1 3_666 177.60(10) no
N2 Ni1 O2 C1 . -85.1(2) no
N2 Ni1 O2 C1 3_666 94.9(2) no
O1 Ni1 O2 C1 . 2.4(2) no
O1 Ni1 O2 C1 3_666 -177.6(2) no
O1w Ni2 O3 C8 3_667 0.9(2) no
O1w Ni2 O3 C8 . -179.1(2) no
N1 Ni2 O3 C8 . -94.1(2) no
N1 Ni2 O3 C8 3_667 85.9(2) no
O1w Ni2 N1 C5 . 59.4(2) no
O3 Ni2 N1 C5 3_667 153.6(2) no
O3 Ni2 N1 C5 . -26.4(2) no
O1w Ni2 N1 C6 3_667 65.1(2) no
O1w Ni2 N1 C6 . -114.9(2) no
O3 Ni2 N1 C6 3_667 -20.7(2) no
O3 Ni2 N1 C6 . 159.3(2) no
O1 Ni1 N2 C13 . 79.8(2) no
O2 Ni1 N2 C13 . 142.1(2) no
O2 Ni1 N2 C13 3_666 -37.9(2) no
C1 Ni1 N2 C13 3_666 -69.1(2) no
O1 Ni1 N2 C12 . -92.6(3) no
O1 Ni1 N2 C12 3_666 87.4(3) no
O2 Ni1 N2 C12 . -30.3(2) no
O2 Ni1 N2 C12 3_666 149.7(2) no
C1 Ni1 N2 C12 3_666 118.5(3) no
Ni1 O1 C1 O2 . 4.3(3) no
Ni1 O1 C1 C2 . -173.7(3) no
Ni1 O2 C1 O1 . -4.2(3) no
Ni1 O2 C1 C2 . 173.8(2) no
O1 C1 C2 S1 . 0.2(4) no
O2 C1 C2 S1 . -177.8(2) no
C3 S1 C2 C1 . 73.5(3) no
C2 S1 C3 C4 . 7.5(3) no
C2 S1 C3 C7 . -175.2(3) no
C7 C3 C4 C5 . -1.1(5) no
S1 C3 C4 C5 . 176.1(3) no
C6 N1 C5 C4 . 1.5(5) no
Ni2 N1 C5 C4 . -173.1(2) no
C3 C4 C5 N1 . -0.1(5) no
C5 N1 C6 C7 . -1.8(5) no
Ni2 N1 C6 C7 . 172.8(3) no
N1 C6 C7 C3 . 0.7(5) no
C4 C3 C7 C6 . 0.8(5) no
S1 C3 C7 C6 . -176.7(3) no
Ni2 O3 C8 O4 . -5.4(4) no
Ni2 O3 C8 C9 . 177.2(2) no
O4 C8 C9 S2 . 147.2(2) no
O3 C8 C9 S2 . -35.1(3) no
C10 S2 C9 C8 . -72.7(2) no
C9 S2 C10 C14 . -5.1(3) no
C9 S2 C10 C11 . 176.5(2) no
C14 C10 C11 C12 . -3.0(5) no
S2 C10 C11 C12 . 175.5(2) no
C13 N2 C12 C11 . 1.9(5) no
Ni1 N2 C12 C11 . 174.5(2) no
C10 C11 C12 N2 . 0.5(5) no
C12 N2 C13 C14 . -1.8(5) no
Ni1 N2 C13 C14 . -174.7(2) no
N2 C13 C14 C10 . -0.7(5) no
C11 C10 C14 C13 . 3.1(5) no
S2 C10 C14 C13 . -175.3(2) no
